data_9011247
loop_
_publ_author_name
'Marsh, R. E.'
'Herbstein, F. H.'

_publ_section_title
;
 More space group changes
;
_journal_coden_ASTM ASBSDK
_journal_issue 1
_journal_name_full
;
 Acta Crystallographica, Section B: Structural Science
;
_journal_page_first 77
_journal_page_last 88
_journal_paper_doi 10.1107/s0108768187009492
_journal_volume 44
_journal_year 1988
_chemical_formula_structural '[C(NH2)3]6[Ce(CO3)5]*4H2O'
_chemical_formula_sum 'C11 H8 Ce N18 O19'
_space_group_IT_number 15
_symmetry_space_group_name_Hall '-C 2yc'
_symmetry_space_group_name_H-M 'C 1 2/c 1'
_cell_angle_alpha 90
_cell_angle_beta 108.10
_cell_angle_gamma 90
_cell_formula_units_Z 4
_cell_length_a 16.05
_cell_length_b 13.14
_cell_length_c 16.631
_cell_volume 3333.865
_database_code_amcsd 0009814
_exptl_crystal_density_diffrn 1.666
_cod_original_cell_volume 3333.866
_cod_original_formula_sum 'C11 Ce O19 N18 H8'
_cod_database_code 9011247
_amcsd_formula_title '[C(NH2)3]6[Ce(CO3)5]*4H2O'

loop_
_space_group_symop_operation_xyz
x,y,z
1/2+x,1/2+y,z
x,-y,1/2+z
1/2+x,1/2-y,1/2+z
-x,y,1/2-z
1/2-x,1/2+y,1/2-z
-x,-y,-z
1/2-x,1/2-y,-z

loop_
_atom_site_label
_atom_site_fract_x
_atom_site_fract_y
_atom_site_fract_z
_atom_site_U_iso_or_equiv
_atom_site_type_symbol
_atom_site_attached_hydrogens
C13 0.33450 0.37320 0.20680 0.02620 C 0
C2 0.50000 0.05620 0.25000 0.02100 C 0
C45 0.50100 0.27890 0.07830 0.03210 C 0
C68 0.32100 0.38970 -0.01338 0.03240 C 0
C711 0.11240 0.53450 -0.00380 0.03460 C 0
C910 0.37170 0.62340 0.10110 0.04010 C 0
Ce 0.50000 0.27420 0.25000 0.01540 Ce 0
O1133 0.26020 0.41900 0.18450 0.03990 O 0
O1232 0.34120 0.27940 0.19440 0.03950 O 0
O1331 0.40550 0.42130 0.24700 0.02760 O 0
O2123 0.43410 0.10730 0.20370 0.02840 O 0
O22 0.50000 -0.04100 0.25000 0.03420 O 0
O4152 0.55680 0.22380 0.13600 0.03480 O 0
O4251 0.45260 0.33830 0.10570 0.04850 O 0
O4353 0.49440 0.27150 0.00120 0.04570 O 0
Wat14 0.30160 0.65930 -0.11500 0.06180 O 2
Wat23 0.13550 0.67350 -0.24600 0.05970 O 2
N6182 0.30730 0.31320 -0.08730 0.04950 N 0
N6283 0.39870 0.43330 -0.11440 0.04070 N 0
N6381 0.25400 0.42290 -0.19740 0.03870 N 0
N71113 0.14190 0.56400 0.07620 0.04150 N 0
N72112 0.14800 0.45390 -0.02850 0.04840 N 0
N73111 0.04930 0.58580 -0.05780 0.04010 N 0
N91103 0.39620 0.61970 0.18410 0.04980 N 0
N92102 0.37910 0.54210 0.05990 0.04720 N 0
N93101 0.34080 0.70870 0.06210 0.05420 N 0

loop_
_cod_changelog_entry_id
_cod_changelog_entry_author
_cod_changelog_entry_date
_cod_changelog_entry_text
1
;cod-tools version 3.8.0
Id: cif_guess_AMCSD_atom_types 9574 2023-05-10 09:00:05Z saulius
;
2023-05-10T18:53:06+03:00
;Derived atom types and hydrogen counts
from atom names that follow the AMCSD naming convention
(Wat == water, O-H == hydroxyl).
;

loop_
_cod_related_entry_id
_cod_related_entry_database
_cod_related_entry_code
1 AMCSD 0009814
